data_2022410
loop_
_publ_author_name
'Romo, Pablo E.'
'Quiroga, Jairo'
'Cobo, Justo'
'Glidewell, Christopher'

_publ_section_title
;
 Synthesis and spectroscopic and structural characterization of
 spiro[indoline-3,3&#x2032;-indolizine]s formed by 1,3-dipolar
 cycloadditions between isatins, pipecolic acid and an electron-deficient
 alkene
;
_journal_coeditor_code KY3207
_journal_issue 9
_journal_name_full 'Acta Crystallographica Section C Structural Chemistry'
_journal_paper_doi 10.1107/S2053229621007142
_journal_volume 77
_journal_year 2021
_chemical_formula_iupac 'C24 H23 Cl N2 O4'
_chemical_formula_moiety 'C24 H23 Cl N2 O4'
_chemical_formula_sum 'C24 H23 Cl N2 O4'
_chemical_formula_weight 438.89
_chemical_name_systematic
'(1'<i>SR</i>,2'<i>SR</i>,3<i>RS</i>,8a'<i>RS</i>)-2'-Benzoyl-5-chloro-1-methyl-2-oxo-1',5',6',7',8',8a'-hexahydro-2'<i>H</i>-spiro[indoline-3,3'-indolizine]-1'-carboxylic acid'
_space_group_crystal_system triclinic
_space_group_IT_number 2
_space_group_name_Hall '-P 1'
_space_group_name_H-M_alt 'P -1'
_atom_sites_solution_hydrogens mixed
_atom_sites_solution_primary dual
_audit_creation_method SHELXL-2014
_cell_angle_alpha 73.437(4)
_cell_angle_beta 76.259(4)
_cell_angle_gamma 64.156(3)
_cell_formula_units_Z 2
_cell_length_a 8.7914(9)
_cell_length_b 9.3155(10)
_cell_length_c 14.6188(15)
_cell_measurement_reflns_used 5097
_cell_measurement_temperature 100(2)
_cell_measurement_theta_max 28.323
_cell_measurement_theta_min 2.483
_cell_volume 1023.83(19)
_computing_cell_refinement
;
SAINT (Bruker, 2017)
;
_computing_data_collection
;
APEX3 (Bruker, 2018)
;
_computing_data_reduction
;
SAINT (Bruker, 2017)
;
_computing_molecular_graphics
;
PLATON (Spek, 2020)
;
_computing_publication_material
;
SHELXL2014 (Sheldrick, 2015b) and PLATON (Spek, 2020)
;
_computing_structure_refinement
;
SHELXL2014 (Sheldrick, 2015b)
;
_computing_structure_solution
;
SHELXT2014 (Sheldrick, 2015a)
;
_diffrn_ambient_temperature 100(2)
_diffrn_measured_fraction_theta_full 0.999
_diffrn_measured_fraction_theta_max 0.999
_diffrn_measurement_device_type 'Bruker D8 Venture'
_diffrn_measurement_method '\f and \w scans'
_diffrn_radiation_monochromator 'multilayer mirror'
_diffrn_radiation_type MoK\a
_diffrn_radiation_wavelength 0.71073
_diffrn_reflns_av_R_equivalents 0.0546
_diffrn_reflns_av_unetI/netI 0.0295
_diffrn_reflns_limit_h_max 11
_diffrn_reflns_limit_h_min -11
_diffrn_reflns_limit_k_max 12
_diffrn_reflns_limit_k_min -12
_diffrn_reflns_limit_l_max 19
_diffrn_reflns_limit_l_min -19
_diffrn_reflns_number 41790
_diffrn_reflns_theta_full 25.242
_diffrn_reflns_theta_max 28.323
_diffrn_reflns_theta_min 2.483
_diffrn_source 'INCOATEC high brilliance microfocus sealed tube'
_diffrn_standards_decay_% 0
_diffrn_standards_interval_count 0
_diffrn_standards_interval_time 0
_diffrn_standards_number 0
_exptl_absorpt_coefficient_mu 0.222
_exptl_absorpt_correction_T_max 0.969
_exptl_absorpt_correction_T_min 0.934
_exptl_absorpt_correction_type multi-scan
_exptl_absorpt_process_details
;
(SADABS; Bruker, 2016)
;
_exptl_crystal_colour colourless
_exptl_crystal_density_diffrn 1.424
_exptl_crystal_description plate
_exptl_crystal_F_000 460
_exptl_crystal_size_max 0.410
_exptl_crystal_size_mid 0.320
_exptl_crystal_size_min 0.140
_refine_diff_density_max 0.330
_refine_diff_density_min -0.308
_refine_ls_extinction_method none
_refine_ls_goodness_of_fit_ref 1.026
_refine_ls_hydrogen_treatment mixed
_refine_ls_matrix_type full
_refine_ls_number_parameters 284
_refine_ls_number_reflns 5097
_refine_ls_number_restraints 0
_refine_ls_restrained_S_all 1.026
_refine_ls_R_factor_all 0.0390
_refine_ls_R_factor_gt 0.0327
_refine_ls_shift/su_max 0.000
_refine_ls_shift/su_mean 0.000
_refine_ls_structure_factor_coef Fsqd
_refine_ls_weighting_details 'w=1/[\s^2^(Fo^2^)+(0.0282P)^2^+0.5813P] where P=(Fo^2^+2Fc^2^)/3'
_refine_ls_weighting_scheme calc
_refine_ls_wR_factor_gt 0.0768
_refine_ls_wR_factor_ref 0.0812
_reflns_number_gt 4493
_reflns_number_total 5097
_reflns_threshold_expression 'I > 2\s(I)'
_cod_data_source_file ky3207sup1.cif
_cod_data_source_block IV
_cod_original_cell_volume 1023.84(19)
_cod_database_code 2022410
_shelx_space_group_comment
;
The symmetry employed for this shelxl refinement is uniquely defined
by the following loop, which should always be used as a source of
symmetry information in preference to the above space-group names.
They are only intended as comments.
;
_shelx_estimated_absorpt_t_min 0.914
_shelx_estimated_absorpt_t_max 0.970
_shelxl_version_number 2.014

loop_
_space_group_symop_operation_xyz
'x, y, z'
'-x, -y, -z'

loop_
_atom_site_type_symbol
_atom_site_label
_atom_site_fract_x
_atom_site_fract_y
_atom_site_fract_z
_atom_site_U_iso_or_equiv
_atom_site_adp_type
_atom_site_calc_flag
_atom_site_occupancy
_atom_site_disorder_assembly
_atom_site_disorder_group
N N11 -0.14842(12) 0.46216(12) 0.25503(7) 0.01402(19) Uani d 1 . .
C C12 -0.06065(14) 0.46906(14) 0.31797(8) 0.0140(2) Uani d 1 . .
O O12 -0.05142(11) 0.39188(11) 0.40072(6) 0.01929(18) Uani d 1 . .
C C13 0.02210(14) 0.59386(14) 0.26669(8) 0.0126(2) Uani d 1 . .
C C13A -0.01677(14) 0.63206(14) 0.16485(8) 0.0126(2) Uani d 1 . .
C C14 0.02219(14) 0.73536(14) 0.08315(8) 0.0141(2) Uani d 1 . .
H H14 0.0952 0.7866 0.0827 0.017 Uiso calc 1 . .
C C15 -0.04979(15) 0.76167(14) 0.00131(8) 0.0145(2) Uani d 1 . .
Cl Cl15 -0.00313(4) 0.89173(4) -0.10324(2) 0.02027(8) Uani d 1 . .
C C16 -0.15833(14) 0.69000(14) 0.00037(8) 0.0151(2) Uani d 1 . .
H H16 -0.2052 0.7113 -0.0567 0.018 Uiso calc 1 . .
C C17 -0.19881(14) 0.58679(14) 0.08303(8) 0.0149(2) Uani d 1 . .
H H17 -0.2739 0.5376 0.0840 0.018 Uiso calc 1 . .
C C17A -0.12529(14) 0.55880(14) 0.16370(8) 0.0127(2) Uani d 1 . .
C C21 0.22086(14) 0.65003(14) 0.33088(8) 0.0133(2) Uani d 1 . .
H H21 0.2476 0.7343 0.2779 0.016 Uiso calc 1 . .
C C22 0.21110(14) 0.52179(14) 0.28854(8) 0.0127(2) Uani d 1 . .
H H22 0.2297 0.4202 0.3396 0.015 Uiso calc 1 . .
N N24 -0.05893(12) 0.74457(12) 0.30519(7) 0.01319(19) Uani d 1 . .
C C25 -0.24257(14) 0.79743(15) 0.33804(9) 0.0167(2) Uani d 1 . .
H H25A -0.2640 0.7157 0.3940 0.020 Uiso calc 1 . .
H H25B -0.3028 0.8073 0.2859 0.020 Uiso calc 1 . .
C C26 -0.30912(15) 0.96175(15) 0.36651(9) 0.0197(2) Uani d 1 . .
H H26A -0.4314 0.9944 0.3927 0.024 Uiso calc 1 . .
H H26B -0.2984 1.0455 0.3088 0.024 Uiso calc 1 . .
C C27 -0.20907(16) 0.95248(16) 0.44219(9) 0.0201(2) Uani d 1 . .
H H27A -0.2314 0.8790 0.5028 0.024 Uiso calc 1 . .
H H27B -0.2478 1.0622 0.4558 0.024 Uiso calc 1 . .
C C28 -0.01738(15) 0.88889(15) 0.40660(9) 0.0175(2) Uani d 1 . .
H H28B 0.0071 0.9674 0.3496 0.021 Uiso calc 1 . .
H H28C 0.0465 0.8764 0.4577 0.021 Uiso calc 1 . .
C C28A 0.03774(14) 0.72514(14) 0.38034(8) 0.0138(2) Uani d 1 . .
H H28A 0.0166 0.6451 0.4386 0.017 Uiso calc 1 . .
C C111 -0.24901(16) 0.36509(16) 0.27979(9) 0.0209(3) Uani d 1 . .
H H1A -0.2506 0.3143 0.3485 0.031 Uiso calc 1 . .
H H1B -0.1988 0.2801 0.2418 0.031 Uiso calc 1 . .
H H1C -0.3658 0.4351 0.2659 0.031 Uiso calc 1 . .
C C211 0.34812(14) 0.57889(14) 0.40220(8) 0.0140(2) Uani d 1 . .
O O211 0.40115(11) 0.43658(10) 0.44479(6) 0.01692(17) Uani d 1 . .
O O212 0.39375(12) 0.68921(11) 0.41496(7) 0.02076(19) Uani d 1 . .
H H212 0.459(2) 0.644(2) 0.4597(13) 0.031 Uiso d 1 . .
C C227 0.34164(14) 0.47834(14) 0.20089(8) 0.0141(2) Uani d 1 . .
O O227 0.40243(11) 0.57494(11) 0.15070(6) 0.02011(19) Uani d 1 . .
C C221 0.39422(14) 0.31536(15) 0.17815(8) 0.0155(2) Uani d 1 . .
C C222 0.51533(15) 0.27592(16) 0.09744(9) 0.0201(2) Uani d 1 . .
H H222 0.5603 0.3528 0.0584 0.024 Uiso calc 1 . .
C C223 0.56952(16) 0.12514(17) 0.07448(10) 0.0250(3) Uani d 1 . .
H H223 0.6519 0.0989 0.0199 0.030 Uiso calc 1 . .
C C224 0.50392(17) 0.01235(16) 0.13093(10) 0.0252(3) Uani d 1 . .
H H224 0.5413 -0.0907 0.1148 0.030 Uiso calc 1 . .
C C225 0.38392(17) 0.04960(15) 0.21088(10) 0.0220(3) Uani d 1 . .
H H225 0.3391 -0.0278 0.2493 0.026 Uiso calc 1 . .
C C226 0.32927(15) 0.20059(15) 0.23469(9) 0.0175(2) Uani d 1 . .
H H226 0.2475 0.2257 0.2896 0.021 Uiso calc 1 . .

loop_
_atom_site_aniso_label
_atom_site_aniso_U_11
_atom_site_aniso_U_22
_atom_site_aniso_U_33
_atom_site_aniso_U_12
_atom_site_aniso_U_13
_atom_site_aniso_U_23
N11 0.0148(4) 0.0167(5) 0.0131(5) -0.0087(4) -0.0029(4) -0.0019(4)
C12 0.0130(5) 0.0150(5) 0.0143(5) -0.0050(4) -0.0023(4) -0.0040(4)
O12 0.0248(4) 0.0215(4) 0.0132(4) -0.0121(4) -0.0051(3) 0.0008(3)
C13 0.0133(5) 0.0139(5) 0.0116(5) -0.0054(4) -0.0036(4) -0.0023(4)
C13A 0.0124(5) 0.0135(5) 0.0123(5) -0.0037(4) -0.0036(4) -0.0040(4)
C14 0.0143(5) 0.0146(5) 0.0148(5) -0.0062(4) -0.0035(4) -0.0028(4)
C15 0.0162(5) 0.0136(5) 0.0115(5) -0.0036(4) -0.0024(4) -0.0024(4)
Cl15 0.02631(15) 0.02091(15) 0.01277(13) -0.01030(12) -0.00413(10) 0.00057(11)
C16 0.0144(5) 0.0164(5) 0.0137(5) -0.0020(4) -0.0052(4) -0.0057(4)
C17 0.0128(5) 0.0170(5) 0.0167(5) -0.0049(4) -0.0037(4) -0.0065(4)
C17A 0.0117(5) 0.0131(5) 0.0125(5) -0.0036(4) -0.0017(4) -0.0038(4)
C21 0.0143(5) 0.0143(5) 0.0131(5) -0.0055(4) -0.0047(4) -0.0033(4)
C22 0.0127(5) 0.0143(5) 0.0123(5) -0.0050(4) -0.0044(4) -0.0028(4)
N24 0.0125(4) 0.0146(5) 0.0135(4) -0.0041(4) -0.0046(3) -0.0043(4)
C25 0.0129(5) 0.0187(6) 0.0182(6) -0.0046(4) -0.0037(4) -0.0048(5)
C26 0.0163(5) 0.0191(6) 0.0215(6) -0.0024(5) -0.0051(5) -0.0062(5)
C27 0.0206(6) 0.0187(6) 0.0195(6) -0.0031(5) -0.0041(5) -0.0081(5)
C28 0.0186(6) 0.0159(5) 0.0188(6) -0.0043(4) -0.0061(4) -0.0060(5)
C28A 0.0147(5) 0.0149(5) 0.0127(5) -0.0050(4) -0.0048(4) -0.0033(4)
C111 0.0215(6) 0.0266(6) 0.0208(6) -0.0162(5) -0.0010(5) -0.0046(5)
C211 0.0120(5) 0.0179(5) 0.0139(5) -0.0061(4) -0.0015(4) -0.0057(4)
O211 0.0172(4) 0.0170(4) 0.0178(4) -0.0058(3) -0.0074(3) -0.0030(3)
O212 0.0249(5) 0.0192(4) 0.0244(5) -0.0104(4) -0.0149(4) -0.0013(4)
C227 0.0115(5) 0.0178(5) 0.0139(5) -0.0046(4) -0.0059(4) -0.0032(4)
O227 0.0203(4) 0.0233(5) 0.0191(4) -0.0117(4) -0.0004(3) -0.0045(4)
C221 0.0125(5) 0.0181(6) 0.0158(5) -0.0027(4) -0.0063(4) -0.0052(4)
C222 0.0152(5) 0.0249(6) 0.0203(6) -0.0054(5) -0.0031(4) -0.0085(5)
C223 0.0174(6) 0.0294(7) 0.0256(7) -0.0011(5) -0.0033(5) -0.0149(6)
C224 0.0244(6) 0.0186(6) 0.0304(7) 0.0020(5) -0.0124(5) -0.0116(5)
C225 0.0253(6) 0.0158(6) 0.0244(6) -0.0046(5) -0.0114(5) -0.0026(5)
C226 0.0182(5) 0.0173(6) 0.0164(6) -0.0038(4) -0.0065(4) -0.0042(4)

loop_
_atom_type_symbol
_atom_type_description
_atom_type_scat_dispersion_real
_atom_type_scat_dispersion_imag
_atom_type_scat_source
C C 0.0033 0.0016 'International Tables Vol C Tables 4.2.6.8 and 6.1.1.4'
H H 0.0000 0.0000 'International Tables Vol C Tables 4.2.6.8 and 6.1.1.4'
N N 0.0061 0.0033 'International Tables Vol C Tables 4.2.6.8 and 6.1.1.4'
O O 0.0106 0.0060 'International Tables Vol C Tables 4.2.6.8 and 6.1.1.4'
Cl Cl 0.1484 0.1585 'International Tables Vol C Tables 4.2.6.8 and 6.1.1.4'

loop_
_geom_angle_atom_site_label_1
_geom_angle_atom_site_label_2
_geom_angle_atom_site_label_3
_geom_angle_site_symmetry_1
_geom_angle_site_symmetry_3
_geom_angle
_geom_angle_publ_flag
C12 N11 C17A . . 111.19(9) ?
C12 N11 C111 . . 123.70(10) ?
C17A N11 C111 . . 125.09(10) ?
O12 C12 N11 . . 125.38(11) ?
O12 C12 C13 . . 126.20(10) ?
N11 C12 C13 . . 108.41(9) ?
N24 C13 C13A . . 109.50(9) ?
N24 C13 C12 . . 112.67(9) ?
C13A C13 C12 . . 101.12(9) ?
N24 C13 C22 . . 103.27(8) ?
C13A C13 C22 . . 120.84(9) ?
C12 C13 C22 . . 109.74(9) ?
C14 C13A C17A . . 120.08(10) ?
C14 C13A C13 . . 130.54(10) ?
C17A C13A C13 . . 108.96(10) ?
C13A C14 C15 . . 117.48(10) ?
C13A C14 H14 . . 121.3 ?
C15 C14 H14 . . 121.3 ?
C16 C15 C14 . . 122.44(11) ?
C16 C15 Cl15 . . 118.92(9) ?
C14 C15 Cl15 . . 118.63(9) ?
C15 C16 C17 . . 120.11(11) ?
C15 C16 H16 . . 119.9 ?
C17 C16 H16 . . 119.9 ?
C17A C17 C16 . . 117.40(10) ?
C17A C17 H17 . . 121.3 ?
C16 C17 H17 . . 121.3 ?
C17 C17A C13A . . 122.48(11) ?
C17 C17A N11 . . 127.79(10) ?
C13A C17A N11 . . 109.70(10) ?
C211 C21 C22 . . 113.64(9) ?
C211 C21 C28A . . 111.18(9) ?
C22 C21 C28A . . 101.78(9) ?
C211 C21 H21 . . 110.0 ?
C22 C21 H21 . . 110.0 ?
C28A C21 H21 . . 110.0 ?
C227 C22 C21 . . 114.31(9) ?
C227 C22 C13 . . 112.89(9) ?
C21 C22 C13 . . 104.88(9) ?
C227 C22 H22 . . 108.2 ?
C21 C22 H22 . . 108.2 ?
C13 C22 H22 . . 108.2 ?
C25 N24 C28A . . 112.33(9) ?
C25 N24 C13 . . 115.84(9) ?
C28A N24 C13 . . 108.07(8) ?
N24 C25 C26 . . 109.23(10) ?
N24 C25 H25A . . 109.8 ?
C26 C25 H25A . . 109.8 ?
N24 C25 H25B . . 109.8 ?
C26 C25 H25B . . 109.8 ?
H25A C25 H25B . . 108.3 ?
C25 C26 C27 . . 110.77(10) ?
C25 C26 H26A . . 109.5 ?
C27 C26 H26A . . 109.5 ?
C25 C26 H26B . . 109.5 ?
C27 C26 H26B . . 109.5 ?
H26A C26 H26B . . 108.1 ?
C26 C27 C28 . . 110.63(10) ?
C26 C27 H27A . . 109.5 ?
C28 C27 H27A . . 109.5 ?
C26 C27 H27B . . 109.5 ?
C28 C27 H27B . . 109.5 ?
H27A C27 H27B . . 108.1 ?
C28A C28 C27 . . 108.82(10) ?
C28A C28 H28B . . 109.9 ?
C27 C28 H28B . . 109.9 ?
C28A C28 H28C . . 109.9 ?
C27 C28 H28C . . 109.9 ?
H28B C28 H28C . . 108.3 ?
N24 C28A C28 . . 109.52(9) ?
N24 C28A C21 . . 100.39(9) ?
C28 C28A C21 . . 117.23(10) ?
N24 C28A H28A . . 109.7 ?
C28 C28A H28A . . 109.7 ?
C21 C28A H28A . . 109.7 ?
N11 C111 H1A . . 109.5 ?
N11 C111 H1B . . 109.5 ?
H1A C111 H1B . . 109.5 ?
N11 C111 H1C . . 109.5 ?
H1A C111 H1C . . 109.5 ?
H1B C111 H1C . . 109.5 ?
O211 C211 O212 . . 123.38(11) ?
O211 C211 C21 . . 124.14(10) ?
O212 C211 C21 . . 112.47(10) ?
C211 O212 H212 . . 108.4(12) ?
O227 C227 C221 . . 120.95(11) ?
O227 C227 C22 . . 120.35(10) ?
C221 C227 C22 . . 118.70(10) ?
C226 C221 C222 . . 119.04(11) ?
C226 C221 C227 . . 122.62(11) ?
C222 C221 C227 . . 118.34(11) ?
C223 C222 C221 . . 120.25(12) ?
C223 C222 H222 . . 119.9 ?
C221 C222 H222 . . 119.9 ?
C222 C223 C224 . . 120.23(12) ?
C222 C223 H223 . . 119.9 ?
C224 C223 H223 . . 119.9 ?
C223 C224 C225 . . 120.21(12) ?
C223 C224 H224 . . 119.9 ?
C225 C224 H224 . . 119.9 ?
C224 C225 C226 . . 119.93(13) ?
C224 C225 H225 . . 120.0 ?
C226 C225 H225 . . 120.0 ?
C225 C226 C221 . . 120.34(12) ?
C225 C226 H226 . . 119.8 ?
C221 C226 H226 . . 119.8 ?

loop_
_geom_bond_atom_site_label_1
_geom_bond_atom_site_label_2
_geom_bond_site_symmetry_2
_geom_bond_distance
_geom_bond_publ_flag
N11 C12 . 1.3639(14) ?
N11 C17A . 1.4070(15) ?
N11 C111 . 1.4454(15) ?
C12 O12 . 1.2194(14) ?
C12 C13 . 1.5570(16) ?
C13 N24 . 1.4776(14) ?
C13 C13A . 1.5145(15) ?
C13 C22 . 1.5719(15) ?
C13A C14 . 1.3811(16) ?
C13A C17A . 1.3993(15) ?
C14 C15 . 1.3962(16) ?
C14 H14 . 0.9500 ?
C15 C16 . 1.3868(17) ?
C15 Cl15 . 1.7469(12) ?
C16 C17 . 1.3939(17) ?
C16 H16 . 0.9500 ?
C17 C17A . 1.3844(15) ?
C17 H17 . 0.9500 ?
C21 C211 . 1.5138(15) ?
C21 C22 . 1.5342(15) ?
C21 C28A . 1.5354(15) ?
C21 H21 . 1.0000 ?
C22 C227 . 1.5214(16) ?
C22 H22 . 1.0000 ?
N24 C25 . 1.4673(14) ?
N24 C28A . 1.4690(14) ?
C25 C26 . 1.5249(17) ?
C25 H25A . 0.9900 ?
C25 H25B . 0.9900 ?
C26 C27 . 1.5319(17) ?
C26 H26A . 0.9900 ?
C26 H26B . 0.9900 ?
C27 C28 . 1.5331(17) ?
C27 H27A . 0.9900 ?
C27 H27B . 0.9900 ?
C28 C28A . 1.5199(16) ?
C28 H28B . 0.9900 ?
C28 H28C . 0.9900 ?
C28A H28A . 1.0000 ?
C111 H1A . 0.9800 ?
C111 H1B . 0.9800 ?
C111 H1C . 0.9800 ?
C211 O211 . 1.2210(15) ?
C211 O212 . 1.3253(14) ?
O212 H212 . 0.861(19) ?
C227 O227 . 1.2208(15) ?
C227 C221 . 1.4941(16) ?
C221 C226 . 1.3987(17) ?
C221 C222 . 1.4036(17) ?
C222 C223 . 1.3863(18) ?
C222 H222 . 0.9500 ?
C223 C224 . 1.388(2) ?
C223 H223 . 0.9500 ?
C224 C225 . 1.388(2) ?
C224 H224 . 0.9500 ?
C225 C226 . 1.3931(17) ?
C225 H225 . 0.9500 ?
C226 H226 . 0.9500 ?

loop_
_geom_hbond_atom_site_label_D
_geom_hbond_atom_site_label_H
_geom_hbond_atom_site_label_A
_geom_hbond_site_symmetry_A
_geom_hbond_distance_DH
_geom_hbond_distance_HA
_geom_hbond_distance_DA
_geom_hbond_angle_DHA
_geom_hbond_publ_flag
O212 H212 O211 2_666 0.863(19) 1.854(19) 2.7152(14) 175.3(16) no
C16 H16 Cg1 2_565 0.95 2.52 3.3872(14) 152 no

loop_
_geom_torsion_atom_site_label_1
_geom_torsion_atom_site_label_2
_geom_torsion_atom_site_label_3
_geom_torsion_atom_site_label_4
_geom_torsion_site_symmetry_1
_geom_torsion_site_symmetry_2
_geom_torsion_site_symmetry_3
_geom_torsion_site_symmetry_4
_geom_torsion
_geom_torsion_publ_flag
C17A N11 C12 O12 . . . . -176.56(11) ?
C111 N11 C12 O12 . . . . 2.39(19) ?
C17A N11 C12 C13 . . . . 4.44(12) ?
C111 N11 C12 C13 . . . . -176.60(10) ?
O12 C12 C13 N24 . . . . -69.41(14) ?
N11 C12 C13 N24 . . . . 109.58(10) ?
O12 C12 C13 C13A . . . . 173.79(11) ?
N11 C12 C13 C13A . . . . -7.22(11) ?
O12 C12 C13 C22 . . . . 45.06(15) ?
N11 C12 C13 C22 . . . . -135.95(9) ?
N24 C13 C13A C14 . . . . 60.82(15) ?
C12 C13 C13A C14 . . . . 179.93(11) ?
C22 C13 C13A C14 . . . . -58.85(17) ?
N24 C13 C13A C17A . . . . -111.53(10) ?
C12 C13 C13A C17A . . . . 7.57(11) ?
C22 C13 C13A C17A . . . . 128.80(11) ?
C17A C13A C14 C15 . . . . -0.28(16) ?
C13 C13A C14 C15 . . . . -171.92(11) ?
C13A C14 C15 C16 . . . . 0.77(17) ?
C13A C14 C15 Cl15 . . . . 179.98(8) ?
C14 C15 C16 C17 . . . . -0.27(17) ?
Cl15 C15 C16 C17 . . . . -179.48(9) ?
C15 C16 C17 C17A . . . . -0.72(16) ?
C16 C17 C17A C13A . . . . 1.22(17) ?
C16 C17 C17A N11 . . . . 178.99(11) ?
C14 C13A C17A C17 . . . . -0.72(17) ?
C13 C13A C17A C17 . . . . 172.57(10) ?
C14 C13A C17A N11 . . . . -178.86(10) ?
C13 C13A C17A N11 . . . . -5.57(12) ?
C12 N11 C17A C17 . . . . -177.39(11) ?
C111 N11 C17A C17 . . . . 3.68(18) ?
C12 N11 C17A C13A . . . . 0.62(13) ?
C111 N11 C17A C13A . . . . -178.32(11) ?
C211 C21 C22 C227 . . . . -86.04(12) ?
C28A C21 C22 C227 . . . . 154.35(9) ?
C211 C21 C22 C13 . . . . 149.80(9) ?
C28A C21 C22 C13 . . . . 30.18(11) ?
N24 C13 C22 C227 . . . . -129.63(10) ?
C13A C13 C22 C227 . . . . -6.93(14) ?
C12 C13 C22 C227 . . . . 110.01(10) ?
N24 C13 C22 C21 . . . . -4.57(11) ?
C13A C13 C22 C21 . . . . 118.14(11) ?
C12 C13 C22 C21 . . . . -124.92(9) ?
C13A C13 N24 C25 . . . . 78.27(12) ?
C12 C13 N24 C25 . . . . -33.43(13) ?
C22 C13 N24 C25 . . . . -151.76(9) ?
C13A C13 N24 C28A . . . . -154.71(9) ?
C12 C13 N24 C28A . . . . 93.59(11) ?
C22 C13 N24 C28A . . . . -24.75(11) ?
C28A N24 C25 C26 . . . . 60.42(12) ?
C13 N24 C25 C26 . . . . -174.72(9) ?
N24 C25 C26 C27 . . . . -55.47(13) ?
C25 C26 C27 C28 . . . . 54.63(14) ?
C26 C27 C28 C28A . . . . -55.81(13) ?
C25 N24 C28A C28 . . . . -62.97(12) ?
C13 N24 C28A C28 . . . . 168.01(9) ?
C25 N24 C28A C21 . . . . 173.08(9) ?
C13 N24 C28A C21 . . . . 44.06(11) ?
C27 C28 C28A N24 . . . . 59.01(12) ?
C27 C28 C28A C21 . . . . 172.44(10) ?
C211 C21 C28A N24 . . . . -165.95(9) ?
C22 C21 C28A N24 . . . . -44.61(10) ?
C211 C21 C28A C28 . . . . 75.60(13) ?
C22 C21 C28A C28 . . . . -163.06(9) ?
C22 C21 C211 O211 . . . . -20.85(16) ?
C28A C21 C211 O211 . . . . 93.26(13) ?
C22 C21 C211 O212 . . . . 160.36(10) ?
C28A C21 C211 O212 . . . . -85.52(12) ?
C21 C22 C227 O227 . . . . -24.47(15) ?
C13 C22 C227 O227 . . . . 95.31(12) ?
C21 C22 C227 C221 . . . . 155.15(10) ?
C13 C22 C227 C221 . . . . -85.07(12) ?
O227 C227 C221 C226 . . . . 179.08(11) ?
C22 C227 C221 C226 . . . . -0.54(16) ?
O227 C227 C221 C222 . . . . -0.08(16) ?
C22 C227 C221 C222 . . . . -179.70(10) ?
C226 C221 C222 C223 . . . . -0.09(18) ?
C227 C221 C222 C223 . . . . 179.10(11) ?
C221 C222 C223 C224 . . . . 0.25(19) ?
C222 C223 C224 C225 . . . . -0.2(2) ?
C223 C224 C225 C226 . . . . -0.10(19) ?
C224 C225 C226 C221 . . . . 0.26(18) ?
C222 C221 C226 C225 . . . . -0.17(17) ?
C227 C221 C226 C225 . . . . -179.32(11) ?

_cod_database_fobs_code 2022410
